data_7029319
loop_
_publ_author_name
'Zhong, Wei'
'Jiang, Qibai'
'Zhang, Qian'
'Shang, Yi'
'Yan, Hong'
'Bregadze, Vladimir'

_publ_section_title
;
 Radical coupling for directed C-C/C-S bond formation in the reaction of
 Cp*IrS2C2B10H10 with 1-azido-3-nitrobenzene.
;
_journal_issue 13
_journal_name_full 'Dalton transactions (Cambridge, England : 2003)'
_journal_page_first 4962
_journal_page_last 4968
_journal_paper_doi 10.1039/c3dt52308j
_journal_volume 43
_journal_year 2014
_chemical_formula_sum 'C56 H88 B20 Ir2 N8 O11 S4'
_chemical_formula_weight 1778.18
_chemical_name_systematic
; 
 ? 
;
_space_group_IT_number 14
_symmetry_cell_setting monoclinic
_symmetry_space_group_name_Hall '-P 2yn'
_symmetry_space_group_name_H-M 'P 1 21/n 1'
_atom_sites_solution_hydrogens geom
_atom_sites_solution_primary direct
_atom_sites_solution_secondary difmap
_audit_creation_method SHELXL-97
_cell_angle_alpha 90.00
_cell_angle_beta 117.8850(10)
_cell_angle_gamma 90.00
_cell_formula_units_Z 2
_cell_length_a 15.1459(17)
_cell_length_b 19.412(2)
_cell_length_c 15.4035(17)
_cell_measurement_temperature 291(2)
_cell_volume 4003.0(8)
_computing_structure_refinement 'SHELXL-97 (Sheldrick, 1997)'
_computing_structure_solution 'SHELXS-97 (Sheldrick, 1990)'
_diffrn_ambient_temperature 291(2)
_diffrn_measured_fraction_theta_full 0.998
_diffrn_measured_fraction_theta_max 0.998
_diffrn_radiation_monochromator graphite
_diffrn_radiation_source 'fine-focus sealed tube'
_diffrn_radiation_type MoK\a
_diffrn_radiation_wavelength 0.71073
_diffrn_reflns_av_R_equivalents 0.0403
_diffrn_reflns_av_sigmaI/netI 0.0474
_diffrn_reflns_limit_h_max 17
_diffrn_reflns_limit_h_min -18
_diffrn_reflns_limit_k_max 19
_diffrn_reflns_limit_k_min -23
_diffrn_reflns_limit_l_max 18
_diffrn_reflns_limit_l_min -14
_diffrn_reflns_number 21404
_diffrn_reflns_theta_full 26.00
_diffrn_reflns_theta_max 26.00
_diffrn_reflns_theta_min 1.83
_exptl_absorpt_coefficient_mu 3.481
_exptl_absorpt_correction_T_max 0.465
_exptl_absorpt_correction_T_min 0.392
_exptl_absorpt_correction_type multi-scan
_exptl_absorpt_process_details sadabs
_exptl_crystal_density_diffrn 1.475
_exptl_crystal_density_method 'not measured'
_exptl_crystal_F_000 1772
_exptl_crystal_size_max 0.28
_exptl_crystal_size_mid 0.24
_exptl_crystal_size_min 0.22
_refine_diff_density_max 0.624
_refine_diff_density_min -1.202
_refine_diff_density_rms 0.100
_refine_ls_extinction_method none
_refine_ls_goodness_of_fit_ref 1.049
_refine_ls_hydrogen_treatment constr
_refine_ls_matrix_type full
_refine_ls_number_parameters 472
_refine_ls_number_reflns 7858
_refine_ls_number_restraints 3
_refine_ls_restrained_S_all 1.049
_refine_ls_R_factor_all 0.0550
_refine_ls_R_factor_gt 0.0396
_refine_ls_shift/su_max 0.000
_refine_ls_shift/su_mean 0.000
_refine_ls_structure_factor_coef Fsqd
_refine_ls_weighting_details 'calc w=1/[\s^2^(Fo^2^)+(0.0500P)^2^+1.3300P] where P=(Fo^2^+2Fc^2^)/3'
_refine_ls_weighting_scheme calc
_refine_ls_wR_factor_gt 0.0920
_refine_ls_wR_factor_ref 0.0967
_reflns_number_gt 5929
_reflns_number_total 7858
_reflns_threshold_expression >2sigma(I)
_cod_data_source_file c3dt52308j.txt
_cod_data_source_block 6
_cod_depositor_comments
;
The following automatic conversions were performed:

'_symmetry_cell_setting' value 'Monoclinic' changed to 'monoclinic'
according to
/usr/data/users/saulius/crontab/automatic-downloads/current/RSC/lib/dictionaries/cif_core.dic
dictionary named 'cif_core.dic' version 2.4.2 from 2011-04-26.

Automatic conversion script
Id: cif_fix_values 2281 2013-09-26 08:29:07Z andrius 
;
_cod_original_cell_volume 4002.9(8)
_cod_original_sg_symbol_H-M P2(1)/n
_cod_database_code 7029319

loop_
_symmetry_equiv_pos_as_xyz
'x, y, z'
'-x+1/2, y+1/2, -z+1/2'
'-x, -y, -z'
'x-1/2, -y-1/2, z-1/2'

loop_
_atom_site_label
_atom_site_type_symbol
_atom_site_fract_x
_atom_site_fract_y
_atom_site_fract_z
_atom_site_U_iso_or_equiv
_atom_site_adp_type
_atom_site_occupancy
_atom_site_symmetry_multiplicity
_atom_site_calc_flag
_atom_site_refinement_flags
B3 B 0.4695(5) 0.1243(4) 0.6735(5) 0.0555(17) Uani 1 1 d .
H3 H 0.5223 0.1672 0.7053 0.067 Uiso 1 1 calc R
B4 B 0.3426(5) 0.1307(4) 0.6484(5) 0.0547(16) Uani 1 1 d .
H4 H 0.3120 0.1783 0.6627 0.066 Uiso 1 1 calc R
B5 B 0.3046(5) 0.0480(4) 0.6663(5) 0.0512(15) Uani 1 1 d U
H5 H 0.2482 0.0417 0.6917 0.061 Uiso 1 1 calc R
B6 B 0.4079(5) -0.0092(3) 0.7044(4) 0.0422(13) Uani 1 1 d U
H6 H 0.4197 -0.0523 0.7551 0.051 Uiso 1 1 calc R
B7 B 0.4402(6) -0.0141(4) 0.6066(5) 0.0529(17) Uani 1 1 d .
H7 H 0.4737 -0.0608 0.5938 0.063 Uiso 1 1 calc R
B8 B 0.4783(6) 0.0686(4) 0.5888(5) 0.0611(18) Uani 1 1 d U
H8 H 0.5354 0.0758 0.5645 0.073 Uiso 1 1 calc R
B9 B 0.3733(5) 0.1246(4) 0.5517(5) 0.0539(16) Uani 1 1 d .
H9 H 0.3613 0.1682 0.5017 0.065 Uiso 1 1 calc R
B10 B 0.2733(5) 0.0764(3) 0.5486(5) 0.0523(15) Uani 1 1 d .
H10 H 0.1953 0.0885 0.4964 0.063 Uiso 1 1 calc R
B11 B 0.3148(5) -0.0087(4) 0.5812(6) 0.0600(19) Uani 1 1 d .
H11 H 0.2644 -0.0531 0.5502 0.072 Uiso 1 1 calc R
B12 B 0.3539(6) 0.0373(4) 0.5094(5) 0.0572(17) Uani 1 1 d U
H12 H 0.3288 0.0239 0.4321 0.069 Uiso 1 1 calc R
C1 C 0.4243(4) 0.0764(3) 0.7397(3) 0.0408(11) Uani 1 1 d .
C2 C 0.4996(4) 0.0401(2) 0.7011(3) 0.0356(10) Uani 1 1 d .
C3 C 0.7696(4) 0.1037(3) 1.0820(3) 0.0386(11) Uani 1 1 d .
C4 C 0.8041(4) 0.1072(3) 1.0117(4) 0.0440(12) Uani 1 1 d .
C5 C 0.7482(4) 0.1618(3) 0.9396(4) 0.0456(12) Uani 1 1 d .
C6 C 0.6773(4) 0.1904(3) 0.9680(4) 0.0501(13) Uani 1 1 d .
C7 C 0.6902(4) 0.1530(3) 1.0548(4) 0.0525(14) Uani 1 1 d .
C8 C 0.8052(4) 0.0556(3) 1.1687(4) 0.0539(15) Uani 1 1 d .
H8A H 0.7551 0.0521 1.1900 0.081 Uiso 1 1 calc R
H8B H 0.8659 0.0731 1.2213 0.081 Uiso 1 1 calc R
H8C H 0.8173 0.0108 1.1498 0.081 Uiso 1 1 calc R
C9 C 0.8930(4) 0.0740(3) 1.0092(4) 0.0496(13) Uani 1 1 d .
H9A H 0.8681 0.0423 0.9541 0.059 Uiso 1 1 calc R
H9B H 0.9298 0.1098 0.9959 0.059 Uiso 1 1 calc R
C10 C 0.7666(4) 0.1850(3) 0.8591(4) 0.0490(13) Uani 1 1 d .
H10A H 0.8244 0.2143 0.8847 0.073 Uiso 1 1 calc R
H10B H 0.7096 0.2101 0.8122 0.073 Uiso 1 1 calc R
H10C H 0.7780 0.1458 0.8277 0.073 Uiso 1 1 calc R
C11 C 0.6102(4) 0.2493(3) 0.9219(4) 0.0518(14) Uani 1 1 d .
H11A H 0.6234 0.2686 0.8718 0.078 Uiso 1 1 calc R
H11B H 0.6213 0.2837 0.9708 0.078 Uiso 1 1 calc R
H11C H 0.5420 0.2341 0.8932 0.078 Uiso 1 1 calc R
C12 C 0.6405(4) 0.1692(3) 1.1158(4) 0.0554(15) Uani 1 1 d .
H12A H 0.6805 0.2014 1.1662 0.083 Uiso 1 1 calc R
H12B H 0.6328 0.1277 1.1454 0.083 Uiso 1 1 calc R
H12C H 0.5760 0.1889 1.0750 0.083 Uiso 1 1 calc R
C13 C 0.6241(4) -0.0724(3) 0.9142(4) 0.0499(14) Uani 1 1 d .
C14 C 0.6342(4) -0.0582(2) 0.8277(3) 0.0367(10) Uani 1 1 d .
C15 C 0.6486(4) -0.1128(3) 0.7759(4) 0.0520(14) Uani 1 1 d .
H15 H 0.6589 -0.1029 0.7223 0.062 Uiso 1 1 calc R
C16 C 0.6479(4) -0.1782(3) 0.8012(5) 0.0586(16) Uani 1 1 d .
H16 H 0.6580 -0.2138 0.7664 0.070 Uiso 1 1 calc R
C17 C 0.6313(4) -0.1921(3) 0.8830(4) 0.0514(14) Uani 1 1 d .
C18 C 0.6199(4) -0.1436(3) 0.9397(4) 0.0466(12) Uani 1 1 d .
H18 H 0.6097 -0.1554 0.9929 0.056 Uiso 1 1 calc R
C19 C 0.9644(4) 0.0359(3) 1.0977(4) 0.0398(11) Uani 1 1 d .
C20 C 1.0416(5) 0.0667(3) 1.1722(4) 0.0642(18) Uani 1 1 d .
C21 C 1.1173(5) 0.0327(3) 1.2552(4) 0.0565(15) Uani 1 1 d .
H21 H 1.1698 0.0567 1.3048 0.068 Uiso 1 1 calc R
C22 C 1.1086(4) -0.0375(3) 1.2580(4) 0.0535(14) Uani 1 1 d .
H22 H 1.1561 -0.0622 1.3111 0.064 Uiso 1 1 calc R
C23 C 1.0308(4) -0.0721(3) 1.1833(4) 0.0525(15) Uani 1 1 d .
H23 H 1.0262 -0.1198 1.1857 0.063 Uiso 1 1 calc R
C24 C 0.9600(4) -0.0360(3) 1.1053(4) 0.0479(13) Uani 1 1 d .
C25 C 0.1728(5) 0.1640(3) 0.7832(4) 0.0519(13) Uani 1 1 d .
H25A H 0.2257 0.1394 0.8361 0.078 Uiso 1 1 calc R
H25B H 0.1916 0.1731 0.7328 0.078 Uiso 1 1 calc R
H25C H 0.1131 0.1367 0.7566 0.078 Uiso 1 1 calc R
C26 C 0.1548(4) 0.2290(3) 0.8199(4) 0.0480(13) Uani 1 1 d .
H26A H 0.2140 0.2577 0.8433 0.058 Uiso 1 1 calc R
H26B H 0.1004 0.2533 0.7666 0.058 Uiso 1 1 calc R
C27 C 0.1037(4) 0.2796(3) 0.9314(4) 0.0475(13) Uani 1 1 d .
H27A H 0.0447 0.3000 0.8781 0.057 Uiso 1 1 calc R
H27B H 0.1577 0.3127 0.9525 0.057 Uiso 1 1 calc R
C28 C 0.0833(5) 0.2630(3) 1.0146(5) 0.0605(17) Uani 1 1 d .
H28A H 0.0163 0.2460 0.9895 0.091 Uiso 1 1 calc R
H28B H 0.0909 0.3039 1.0527 0.091 Uiso 1 1 calc R
H28C H 0.1295 0.2285 1.0554 0.091 Uiso 1 1 calc R
Ir1 Ir 0.645304(15) 0.079919(10) 0.935633(14) 0.03952(8) Uani 1 1 d .
N1 N 0.6260(3) -0.0190(2) 0.9705(3) 0.0462(11) Uani 1 1 d .
H1 H 0.6190 -0.0264 1.0220 0.055 Uiso 1 1 calc R
N2 N 0.6210(4) -0.2666(2) 0.9041(3) 0.0515(11) Uani 1 1 d U
N3 N 0.8835(4) -0.0727(2) 1.0278(3) 0.0468(10) Uani 1 1 d .
H3C H 0.9098 -0.1020 1.0019 0.070 Uiso 1 1 d R
H3F H 0.8247 -0.0588 1.0214 0.070 Uiso 1 1 d R
N4 N 1.0590(4) 0.1420(2) 1.1819(4) 0.0542(12) Uani 1 1 d .
O1 O 0.6034(3) -0.2765(2) 0.9741(3) 0.0563(10) Uani 1 1 d U
O2 O 0.6434(3) -0.30884(18) 0.8617(3) 0.0511(10) Uani 1 1 d .
O3 O 1.1416(3) 0.16553(19) 1.2238(3) 0.0526(10) Uani 1 1 d .
O4 O 0.9834(3) 0.1780(2) 1.1474(3) 0.0536(10) Uani 1 1 d .
O5 O 0.1303(3) 0.21813(19) 0.8977(3) 0.0497(9) Uani 1 1 d .
O1W O 0.8903(10) 0.1545(8) 0.3407(11) 0.052(4) Uani 0.25 1 d P
H1X H 0.8557 0.1487 0.3704 0.062 Uiso 0.25 1 d PR
H1Y H 0.9077 0.1965 0.3449 0.062 Uiso 0.25 1 d PR
O2W O 0.0000 0.0000 0.5000 0.068(4) Uani 0.50 2 d SP
H2X H 0.0131 -0.0343 0.5384 0.081 Uiso 0.25 1 d PR
H2Y H -0.0131 0.0349 0.5253 0.081 Uiso 0.25 1 d PR
S1 S 0.46989(10) 0.09409(7) 0.86625(10) 0.0466(3) Uani 1 1 d .
S2 S 0.62948(9) 0.02733(6) 0.79425(9) 0.0397(3) Uani 1 1 d .

loop_
_atom_site_aniso_label
_atom_site_aniso_U_11
_atom_site_aniso_U_22
_atom_site_aniso_U_33
_atom_site_aniso_U_23
_atom_site_aniso_U_13
_atom_site_aniso_U_12
B3 0.050(4) 0.056(4) 0.050(4) 0.009(3) 0.015(3) 0.006(3)
B4 0.047(4) 0.061(4) 0.053(4) 0.011(3) 0.020(3) 0.010(3)
B5 0.039(3) 0.063(4) 0.050(3) 0.005(3) 0.020(3) 0.013(3)
B6 0.042(3) 0.050(3) 0.033(3) 0.001(2) 0.016(2) 0.006(2)
B7 0.066(4) 0.053(4) 0.037(3) -0.016(3) 0.022(3) 0.009(3)
B8 0.070(4) 0.064(4) 0.040(3) -0.004(3) 0.018(3) 0.007(3)
B9 0.052(4) 0.053(4) 0.045(4) 0.013(3) 0.014(3) 0.009(3)
B10 0.054(4) 0.055(4) 0.042(3) 0.004(3) 0.017(3) 0.003(3)
B11 0.040(4) 0.055(4) 0.069(5) -0.017(3) 0.012(3) -0.007(3)
B12 0.062(4) 0.060(4) 0.034(3) -0.004(3) 0.009(3) 0.019(3)
C1 0.043(3) 0.041(3) 0.032(2) 0.001(2) 0.012(2) -0.001(2)
C2 0.032(2) 0.045(3) 0.025(2) -0.0057(19) 0.0094(18) 0.002(2)
C3 0.039(3) 0.048(3) 0.030(2) -0.002(2) 0.016(2) 0.009(2)
C4 0.035(3) 0.056(3) 0.035(3) -0.005(2) 0.011(2) 0.000(2)
C5 0.034(3) 0.042(3) 0.044(3) 0.000(2) 0.005(2) -0.001(2)
C6 0.046(3) 0.040(3) 0.061(3) -0.013(2) 0.022(3) -0.013(2)
C7 0.036(3) 0.058(3) 0.052(3) -0.016(3) 0.011(2) -0.003(2)
C8 0.042(3) 0.057(3) 0.047(3) 0.018(3) 0.008(2) 0.009(3)
C9 0.049(3) 0.053(3) 0.032(2) 0.006(2) 0.007(2) 0.007(2)
C10 0.053(3) 0.045(3) 0.038(3) 0.014(2) 0.012(2) 0.003(2)
C11 0.047(3) 0.049(3) 0.058(3) 0.000(3) 0.023(3) 0.012(2)
C12 0.053(3) 0.057(3) 0.042(3) -0.018(2) 0.011(3) 0.005(3)
C13 0.031(3) 0.055(3) 0.048(3) 0.012(2) 0.005(2) 0.000(2)
C14 0.032(2) 0.036(2) 0.035(2) -0.0071(19) 0.0107(19) 0.0046(19)
C15 0.048(3) 0.051(3) 0.049(3) -0.016(2) 0.016(2) 0.015(2)
C16 0.052(4) 0.054(3) 0.060(4) -0.013(3) 0.018(3) 0.015(3)
C17 0.042(3) 0.048(3) 0.044(3) -0.008(2) 0.003(2) 0.009(2)
C18 0.051(3) 0.043(3) 0.038(3) -0.006(2) 0.015(2) -0.001(2)
C19 0.032(2) 0.054(3) 0.036(2) -0.004(2) 0.018(2) -0.002(2)
C20 0.061(4) 0.058(4) 0.043(3) -0.018(3) -0.001(3) -0.019(3)
C21 0.055(4) 0.055(3) 0.044(3) -0.007(2) 0.010(3) -0.012(3)
C22 0.048(3) 0.059(4) 0.044(3) 0.012(3) 0.013(3) 0.021(3)
C23 0.047(3) 0.044(3) 0.052(3) 0.024(2) 0.011(3) 0.009(2)
C24 0.039(3) 0.057(3) 0.045(3) 0.002(2) 0.018(2) 0.008(2)
C25 0.054(3) 0.048(3) 0.052(3) 0.006(2) 0.024(3) 0.013(3)
C26 0.052(3) 0.052(3) 0.040(3) 0.012(2) 0.021(2) 0.020(3)
C27 0.052(3) 0.035(3) 0.054(3) 0.015(2) 0.023(3) 0.012(2)
C28 0.050(3) 0.054(3) 0.065(4) -0.017(3) 0.017(3) 0.021(3)
Ir1 0.03806(12) 0.04227(12) 0.03316(11) -0.00422(8) 0.01242(8) -0.00084(9)
N1 0.034(2) 0.046(2) 0.050(3) 0.004(2) 0.012(2) 0.0039(18)
N2 0.057(3) 0.037(2) 0.047(2) -0.0130(19) 0.013(2) -0.001(2)
N3 0.051(3) 0.044(2) 0.048(2) -0.0067(19) 0.025(2) -0.005(2)
N4 0.045(3) 0.050(3) 0.050(3) -0.020(2) 0.008(2) -0.006(2)
O1 0.051(2) 0.056(2) 0.045(2) 0.0060(18) 0.0092(17) 0.0038(18)
O2 0.042(2) 0.0395(19) 0.056(2) -0.0140(17) 0.0101(17) 0.0092(16)
O3 0.050(2) 0.044(2) 0.050(2) -0.0142(17) 0.0120(18) -0.0131(17)
O4 0.047(2) 0.063(2) 0.043(2) 0.0020(18) 0.0152(17) -0.0015(19)
O5 0.049(2) 0.053(2) 0.0437(19) 0.0166(16) 0.0189(17) 0.0059(17)
O1W 0.034(8) 0.062(9) 0.057(9) -0.027(7) 0.019(7) -0.003(7)
O2W 0.078(9) 0.062(7) 0.041(6) -0.019(5) 0.008(6) -0.014(6)
S1 0.0415(7) 0.0455(7) 0.0448(7) -0.0091(5) 0.0135(6) 0.0011(5)
S2 0.0354(6) 0.0408(6) 0.0368(6) -0.0079(5) 0.0119(5) -0.0015(5)

loop_
_atom_type_symbol
_atom_type_description
_atom_type_scat_dispersion_real
_atom_type_scat_dispersion_imag
_atom_type_scat_source
C C 0.0033 0.0016 'International Tables Vol C Tables 4.2.6.8 and 6.1.1.4'
H H 0.0000 0.0000 'International Tables Vol C Tables 4.2.6.8 and 6.1.1.4'
B B 0.0013 0.0007 'International Tables Vol C Tables 4.2.6.8 and 6.1.1.4'
N N 0.0061 0.0033 'International Tables Vol C Tables 4.2.6.8 and 6.1.1.4'
O O 0.0106 0.0060 'International Tables Vol C Tables 4.2.6.8 and 6.1.1.4'
S S 0.1246 0.1234 'International Tables Vol C Tables 4.2.6.8 and 6.1.1.4'
Ir Ir -1.4442 7.9887 'International Tables Vol C Tables 4.2.6.8 and 6.1.1.4'

loop_
_geom_angle_atom_site_label_1
_geom_angle_atom_site_label_2
_geom_angle_atom_site_label_3
_geom_angle
C2 B3 C1 58.1(3)
C2 B3 B8 59.1(4)
C1 B3 B8 107.3(5)
C2 B3 B9 105.2(5)
C1 B3 B9 105.7(5)
B8 B3 B9 61.3(4)
C2 B3 B4 105.0(5)
C1 B3 B4 58.9(4)
B8 B3 B4 109.5(5)
B9 B3 B4 59.7(4)
C2 B3 H3 124.4
C1 B3 H3 123.3
B8 B3 H3 120.5
B9 B3 H3 122.7
B4 B3 H3 122.1
C1 B4 B10 104.7(5)
C1 B4 B9 106.0(5)
B10 B4 B9 60.2(4)
C1 B4 B5 58.8(3)
B10 B4 B5 59.0(4)
B9 B4 B5 107.7(5)
C1 B4 B3 59.4(4)
B10 B4 B3 107.0(5)
B9 B4 B3 59.6(4)
B5 B4 B3 107.4(5)
C1 B4 H4 123.8
B10 B4 H4 123.0
B9 B4 H4 121.9
B5 B4 H4 122.1
B3 B4 H4 122.0
C1 B5 B10 106.0(5)
C1 B5 B4 59.4(4)
B10 B5 B4 60.0(4)
C1 B5 B11 104.9(5)
B10 B5 B11 60.0(4)
B4 B5 B11 107.6(5)
C1 B5 B6 59.3(3)
B10 B5 B6 108.1(5)
B4 B5 B6 108.5(5)
B11 B5 B6 59.3(4)
C1 B5 H5 123.8
B10 B5 H5 121.9
B4 B5 H5 121.3
B11 B5 H5 122.9
B6 B5 H5 121.4
C2 B6 C1 58.1(3)
C2 B6 B11 102.6(4)
C1 B6 B11 105.0(4)
C2 B6 B5 104.0(4)
C1 B6 B5 58.6(3)
B11 B6 B5 60.2(4)
C2 B6 B7 57.2(3)
C1 B6 B7 105.1(4)
B11 B6 B7 59.3(4)
B5 B6 B7 107.4(4)
C2 B6 H6 125.6
C1 B6 H6 123.6
B11 B6 H6 123.6
B5 B6 H6 122.3
B7 B6 H6 122.7
C2 B7 B11 104.0(4)
C2 B7 B12 105.3(4)
B11 B7 B12 58.8(4)
C2 B7 B8 58.9(4)
B11 B7 B8 108.0(5)
B12 B7 B8 61.4(4)
C2 B7 B6 58.9(3)
B11 B7 B6 59.4(4)
B12 B7 B6 107.3(5)
B8 B7 B6 108.6(4)
C2 B7 H7 124.6
B11 B7 H7 123.4
B12 B7 H7 122.3
B8 B7 H7 120.6
B6 B7 H7 121.6
C2 B8 B3 58.9(4)
C2 B8 B7 57.8(4)
B3 B8 B7 107.5(6)
C2 B8 B9 103.9(5)
B3 B8 B9 59.7(4)
B7 B8 B9 107.2(6)
C2 B8 B12 102.8(6)
B3 B8 B12 107.1(6)
B7 B8 B12 59.2(4)
B9 B8 B12 59.8(4)
C2 B8 H8 125.6
B3 B8 H8 121.5
B7 B8 H8 122.1
B9 B8 H8 122.7
B12 B8 H8 123.4
B3 B9 B4 60.7(4)
B3 B9 B10 107.4(5)
B4 B9 B10 59.7(4)
B3 B9 B8 59.1(4)
B4 B9 B8 108.6(5)
B10 B9 B8 108.1(5)
B3 B9 B12 107.3(5)
B4 B9 B12 108.0(5)
B10 B9 B12 59.6(4)
B8 B9 B12 60.7(4)
B3 B9 H9 122.2
B4 B9 H9 121.3
B10 B9 H9 122.1
B8 B9 H9 121.5
B12 B9 H9 121.8
B5 B10 B4 61.0(4)
B5 B10 B11 61.1(4)
B4 B10 B11 109.2(5)
B5 B10 B9 109.2(5)
B4 B10 B9 60.1(4)
B11 B10 B9 107.7(5)
B5 B10 B12 109.0(5)
B4 B10 B12 109.4(5)
B11 B10 B12 58.8(4)
B9 B10 B12 61.0(4)
B5 B10 H10 120.5
B4 B10 H10 120.7
B11 B10 H10 121.9
B9 B10 H10 121.4
B12 B10 H10 121.3
B12 B11 B7 60.9(4)
B12 B11 B10 60.9(4)
B7 B11 B10 109.0(5)
B12 B11 B6 110.6(5)
B7 B11 B6 61.3(4)
B10 B11 B6 108.2(5)
B12 B11 B5 109.0(5)
B7 B11 B5 109.3(4)
B10 B11 B5 58.9(4)
B6 B11 B5 60.6(4)
B12 B11 H11 120.2
B7 B11 H11 120.6
B10 B11 H11 122.0
B6 B11 H11 120.5
B5 B11 H11 121.7
B11 B12 B10 60.3(4)
B11 B12 B7 60.3(4)
B10 B12 B7 108.0(5)
B11 B12 B9 107.7(5)
B10 B12 B9 59.4(4)
B7 B12 B9 107.3(4)
B11 B12 B8 107.6(5)
B10 B12 B8 107.1(5)
B7 B12 B8 59.5(4)
B9 B12 B8 59.6(4)
B11 B12 H12 121.5
B10 B12 H12 121.9
B7 B12 H12 121.8
B9 B12 H12 122.3
B8 B12 H12 122.4
C2 C1 B5 108.4(4)
C2 C1 B4 108.3(4)
B5 C1 B4 61.8(4)
C2 C1 B6 60.3(3)
B5 C1 B6 62.1(3)
B4 C1 B6 112.7(4)
C2 C1 B3 59.6(3)
B5 C1 B3 111.6(4)
B4 C1 B3 61.6(4)
B6 C1 B3 111.5(4)
C2 C1 S1 119.7(3)
B5 C1 S1 122.4(4)
B4 C1 S1 122.6(4)
B6 C1 S1 117.2(3)
B3 C1 S1 118.9(4)
C1 C2 B7 113.4(4)
C1 C2 B3 62.3(3)
B7 C2 B3 114.6(4)
C1 C2 B8 113.0(4)
B7 C2 B8 63.3(4)
B3 C2 B8 62.0(4)
C1 C2 B6 61.7(3)
B7 C2 B6 63.9(4)
B3 C2 B6 114.9(4)
B8 C2 B6 116.3(4)
C1 C2 S2 116.1(3)
B7 C2 S2 122.6(4)
B3 C2 S2 113.1(3)
B8 C2 S2 117.7(4)
B6 C2 S2 119.4(3)
C4 C3 C7 107.8(5)
C4 C3 C8 127.1(5)
C7 C3 C8 125.1(5)
C4 C3 Ir1 70.8(3)
C7 C3 Ir1 69.2(3)
C8 C3 Ir1 123.7(4)
C3 C4 C5 108.8(5)
C3 C4 C9 131.0(5)
C5 C4 C9 119.4(5)
C3 C4 Ir1 71.9(3)
C5 C4 Ir1 70.9(3)
C9 C4 Ir1 130.7(4)
C6 C5 C10 126.9(5)
C6 C5 C4 107.0(5)
C10 C5 C4 125.9(5)
C6 C5 Ir1 70.8(3)
C10 C5 Ir1 127.6(4)
C4 C5 Ir1 69.8(3)
C5 C6 C7 106.7(5)
C5 C6 C11 126.5(6)
C7 C6 C11 126.6(6)
C5 C6 Ir1 71.0(3)
C7 C6 Ir1 69.1(3)
C11 C6 Ir1 128.1(4)
C3 C7 C6 109.5(5)
C3 C7 C12 124.0(5)
C6 C7 C12 126.0(5)
C3 C7 Ir1 72.4(3)
C6 C7 Ir1 72.1(3)
C12 C7 Ir1 128.6(4)
C3 C8 H8A 109.5
C3 C8 H8B 109.5
H8A C8 H8B 109.5
C3 C8 H8C 109.5
H8A C8 H8C 109.5
H8B C8 H8C 109.5
C19 C9 C4 117.7(5)
C19 C9 H9A 107.9
C4 C9 H9A 107.9
C19 C9 H9B 107.9
C4 C9 H9B 107.9
H9A C9 H9B 107.2
C5 C10 H10A 109.5
C5 C10 H10B 109.5
H10A C10 H10B 109.5
C5 C10 H10C 109.5
H10A C10 H10C 109.5
H10B C10 H10C 109.5
C6 C11 H11A 109.5
C6 C11 H11B 109.5
H11A C11 H11B 109.5
C6 C11 H11C 109.5
H11A C11 H11C 109.5
H11B C11 H11C 109.5
C7 C12 H12A 109.5
C7 C12 H12B 109.5
H12A C12 H12B 109.5
C7 C12 H12C 109.5
H12A C12 H12C 109.5
H12B C12 H12C 109.5
N1 C13 C14 118.1(5)
N1 C13 C18 123.5(5)
C14 C13 C18 118.2(5)
C15 C14 C13 119.6(5)
C15 C14 S2 123.4(4)
C13 C14 S2 116.9(4)
C16 C15 C14 122.0(6)
C16 C15 H15 119.0
C14 C15 H15 119.0
C15 C16 C17 118.0(5)
C15 C16 H16 121.0
C17 C16 H16 121.0
C18 C17 C16 124.8(6)
C18 C17 N2 118.3(6)
C16 C17 N2 116.8(5)
C17 C18 C13 117.1(6)
C17 C18 H18 121.5
C13 C18 H18 121.5
C20 C19 C24 115.4(5)
C20 C19 C9 122.4(5)
C24 C19 C9 122.0(5)
C19 C20 C21 125.5(6)
C19 C20 N4 124.8(6)
C21 C20 N4 109.7(4)
C22 C21 C20 116.2(5)
C22 C21 H21 121.9
C20 C21 H21 121.9
C21 C22 C23 121.0(5)
C21 C22 H22 119.5
C23 C22 H22 119.5
C24 C23 C22 119.8(5)
C24 C23 H23 120.1
C22 C23 H23 120.1
C23 C24 C19 122.2(5)
C23 C24 N3 118.7(5)
C19 C24 N3 119.0(5)
C26 C25 H25A 109.5
C26 C25 H25B 109.5
H25A C25 H25B 109.5
C26 C25 H25C 109.5
H25A C25 H25C 109.5
H25B C25 H25C 109.5
O5 C26 C25 111.5(5)
O5 C26 H26A 109.3
C25 C26 H26A 109.3
O5 C26 H26B 109.3
C25 C26 H26B 109.3
H26A C26 H26B 108.0
O5 C27 C28 109.8(4)
O5 C27 H27A 109.7
C28 C27 H27A 109.7
O5 C27 H27B 109.7
C28 C27 H27B 109.7
H27A C27 H27B 108.2
C27 C28 H28A 109.5
C27 C28 H28B 109.5
H28A C28 H28B 109.5
C27 C28 H28C 109.5
H28A C28 H28C 109.5
H28B C28 H28C 109.5
N1 Ir1 C7 114.7(2)
N1 Ir1 C4 109.96(19)
C7 Ir1 C4 63.7(2)
N1 Ir1 C6 153.5(2)
C7 Ir1 C6 38.8(2)
C4 Ir1 C6 64.8(2)
N1 Ir1 C5 148.47(18)
C7 Ir1 C5 64.3(2)
C4 Ir1 C5 39.37(19)
C6 Ir1 C5 38.3(2)
N1 Ir1 C3 94.97(18)
C7 Ir1 C3 38.38(19)
C4 Ir1 C3 37.31(19)
C6 Ir1 C3 64.7(2)
C5 Ir1 C3 64.34(19)
N1 Ir1 S2 82.46(14)
C7 Ir1 S2 160.27(18)
C4 Ir1 S2 102.39(14)
C6 Ir1 S2 123.86(17)
C5 Ir1 S2 96.02(15)
C3 Ir1 S2 135.84(13)
N1 Ir1 S1 87.69(12)
C7 Ir1 S1 98.48(15)
C4 Ir1 S1 158.64(15)
C6 Ir1 S1 94.06(16)
C5 Ir1 S1 123.84(14)
C3 Ir1 S1 132.58(13)
S2 Ir1 S1 91.49(5)
C13 N1 Ir1 121.1(4)
C13 N1 H1 119.4
Ir1 N1 H1 119.4
O2 N2 O1 127.0(5)
O2 N2 C17 117.3(5)
O1 N2 C17 114.9(4)
C24 N3 H3C 109.9
C24 N3 H3F 109.0
H3C N3 H3F 141.1
O3 N4 O4 122.8(5)
O3 N4 C20 121.5(5)
O4 N4 C20 115.6(5)
C26 O5 C27 114.1(4)
H1X O1W H1Y 109.5
H2X O2W H2Y 109.5
C1 S1 Ir1 104.57(19)
C14 S2 C2 104.1(2)
C14 S2 Ir1 99.86(17)
C2 S2 Ir1 106.15(15)

loop_
_geom_bond_atom_site_label_1
_geom_bond_atom_site_label_2
_geom_bond_distance
B3 C2 1.695(8)
B3 C1 1.739(9)
B3 B8 1.747(10)
B3 B9 1.757(9)
B3 B4 1.778(10)
B3 H3 1.1000
B4 C1 1.730(8)
B4 B10 1.752(10)
B4 B9 1.759(10)
B4 B5 1.770(10)
B4 H4 1.1000
B5 C1 1.718(8)
B5 B10 1.734(9)
B5 B11 1.773(10)
B5 B6 1.780(9)
B5 H5 1.1000
B6 C2 1.707(8)
B6 C1 1.731(8)
B6 B11 1.757(9)
B6 B7 1.791(9)
B6 H6 1.1000
B7 C2 1.676(7)
B7 B11 1.755(11)
B7 B12 1.766(9)
B7 B8 1.771(11)
B7 H7 1.1000
B8 C2 1.697(9)
B8 B9 1.785(10)
B8 B12 1.805(11)
B8 H8 1.1000
B9 B10 1.762(10)
B9 B12 1.789(10)
B9 H9 1.1000
B10 B11 1.755(10)
B10 B12 1.765(10)
B10 H10 1.1000
B11 B12 1.728(12)
B11 H11 1.1000
B12 H12 1.1000
C1 C2 1.669(7)
C1 S1 1.770(5)
C2 S2 1.831(5)
C3 C4 1.407(7)
C3 C7 1.437(7)
C3 C8 1.508(7)
C3 Ir1 2.207(5)
C4 C5 1.482(7)
C4 C9 1.510(8)
C4 Ir1 2.191(5)
C5 C6 1.446(8)
C5 C10 1.463(8)
C5 Ir1 2.206(5)
C6 C7 1.453(9)
C6 C11 1.474(8)
C6 Ir1 2.204(5)
C7 C12 1.485(8)
C7 Ir1 2.163(5)
C8 H8A 0.9600
C8 H8B 0.9600
C8 H8C 0.9600
C9 C19 1.481(7)
C9 H9A 0.9700
C9 H9B 0.9700
C10 H10A 0.9600
C10 H10B 0.9600
C10 H10C 0.9600
C11 H11A 0.9600
C11 H11B 0.9600
C11 H11C 0.9600
C12 H12A 0.9600
C12 H12B 0.9600
C12 H12C 0.9600
C13 N1 1.344(8)
C13 C14 1.437(8)
C13 C18 1.445(8)
C14 C15 1.403(7)
C14 S2 1.731(5)
C15 C16 1.329(9)
C15 H15 0.9300
C16 C17 1.422(9)
C16 H16 0.9300
C17 C18 1.349(8)
C17 N2 1.507(7)
C18 H18 0.9300
C19 C20 1.336(7)
C19 C24 1.406(8)
C20 C21 1.419(8)
C20 N4 1.480(7)
C21 C22 1.373(8)
C21 H21 0.9300
C22 C23 1.377(8)
C22 H22 0.9300
C23 C24 1.371(7)
C23 H23 0.9300
C24 N3 1.407(7)
C25 C26 1.460(7)
C25 H25A 0.9600
C25 H25B 0.9600
C25 H25C 0.9600
C26 O5 1.427(6)
C26 H26A 0.9700
C26 H26B 0.9700
C27 O5 1.432(7)
C27 C28 1.488(8)
C27 H27A 0.9700
C27 H27B 0.9700
C28 H28A 0.9600
C28 H28B 0.9600
C28 H28C 0.9600
Ir1 N1 2.051(4)
Ir1 S2 2.3139(12)
Ir1 S1 2.3708(14)
N1 H1 0.8600
N2 O2 1.191(6)
N2 O1 1.241(6)
N3 H3C 0.8900
N3 H3F 0.8900
N4 O3 1.199(6)
N4 O4 1.230(6)
O1W H1X 0.8501
O1W H1Y 0.8499
O2W H2X 0.8501
O2W H2Y 0.8499

loop_
_geom_torsion_atom_site_label_1
_geom_torsion_atom_site_label_2
_geom_torsion_atom_site_label_3
_geom_torsion_atom_site_label_4
_geom_torsion
C2 B3 B4 C1 36.9(4)
B8 B3 B4 C1 98.9(5)
B9 B3 B4 C1 136.0(5)
C2 B3 B4 B10 -60.5(6)
C1 B3 B4 B10 -97.3(5)
B8 B3 B4 B10 1.5(7)
B9 B3 B4 B10 38.6(5)
C2 B3 B4 B9 -99.1(5)
C1 B3 B4 B9 -136.0(5)
B8 B3 B4 B9 -37.1(5)
C2 B3 B4 B5 1.6(6)
C1 B3 B4 B5 -35.3(4)
B8 B3 B4 B5 63.6(6)
B9 B3 B4 B5 100.7(5)
B10 B4 B5 C1 135.2(5)
B9 B4 B5 C1 98.4(5)
B3 B4 B5 C1 35.6(4)
C1 B4 B5 B10 -135.2(5)
B9 B4 B5 B10 -36.9(4)
B3 B4 B5 B10 -99.7(6)
C1 B4 B5 B11 -97.2(5)
B10 B4 B5 B11 38.0(5)
B9 B4 B5 B11 1.1(6)
B3 B4 B5 B11 -61.7(6)
C1 B4 B5 B6 -34.6(4)
B10 B4 B5 B6 100.7(5)
B9 B4 B5 B6 63.8(6)
B3 B4 B5 B6 1.0(6)
C1 B5 B6 C2 -37.8(4)
B10 B5 B6 C2 60.4(5)
B4 B5 B6 C2 -3.1(6)
B11 B5 B6 C2 96.7(5)
B10 B5 B6 C1 98.2(5)
B4 B5 B6 C1 34.6(4)
B11 B5 B6 C1 134.5(5)
C1 B5 B6 B11 -134.5(5)
B10 B5 B6 B11 -36.3(5)
B4 B5 B6 B11 -99.8(6)
C1 B5 B6 B7 -97.3(5)
B10 B5 B6 B7 0.8(6)
B4 B5 B6 B7 -62.7(6)
B11 B5 B6 B7 37.1(5)
C1 B6 B7 C2 34.4(4)
B11 B6 B7 C2 133.2(5)
B5 B6 B7 C2 95.7(5)
C2 B6 B7 B11 -133.2(5)
C1 B6 B7 B11 -98.8(5)
B5 B6 B7 B11 -37.5(5)
C2 B6 B7 B12 -97.8(5)
C1 B6 B7 B12 -63.4(6)
B11 B6 B7 B12 35.4(5)
B5 B6 B7 B12 -2.1(6)
C2 B6 B7 B8 -32.9(4)
C1 B6 B7 B8 1.5(6)
B11 B6 B7 B8 100.3(5)
B5 B6 B7 B8 62.8(6)
C1 B3 B8 C2 -33.8(4)
B9 B3 B8 C2 -132.7(5)
B4 B3 B8 C2 -96.2(5)
C2 B3 B8 B7 32.6(4)
C1 B3 B8 B7 -1.3(6)
B9 B3 B8 B7 -100.1(6)
B4 B3 B8 B7 -63.7(6)
C2 B3 B8 B9 132.7(5)
C1 B3 B8 B9 98.8(5)
B4 B3 B8 B9 36.4(5)
C2 B3 B8 B12 94.9(5)
C1 B3 B8 B12 61.0(6)
B9 B3 B8 B12 -37.8(5)
B4 B3 B8 B12 -1.4(7)
B11 B7 B8 C2 95.8(5)
B12 B7 B8 C2 132.9(5)
B6 B7 B8 C2 32.9(4)
C2 B7 B8 B3 -33.1(4)
B11 B7 B8 B3 62.7(6)
B12 B7 B8 B3 99.8(6)
B6 B7 B8 B3 -0.2(7)
C2 B7 B8 B9 -95.9(5)
B11 B7 B8 B9 -0.1(6)
B12 B7 B8 B9 37.0(4)
B6 B7 B8 B9 -63.0(6)
C2 B7 B8 B12 -132.9(5)
B11 B7 B8 B12 -37.1(5)
B6 B7 B8 B12 -100.0(5)
C2 B3 B9 B4 98.7(5)
C1 B3 B9 B4 38.2(4)
B8 B3 B9 B4 139.6(6)
C2 B3 B9 B10 60.2(6)
C1 B3 B9 B10 -0.3(6)
B8 B3 B9 B10 101.1(6)
B4 B3 B9 B10 -38.5(5)
C2 B3 B9 B8 -40.8(5)
C1 B3 B9 B8 -101.4(6)
B4 B3 B9 B8 -139.6(6)
C2 B3 B9 B12 -2.5(7)
C1 B3 B9 B12 -63.1(6)
B8 B3 B9 B12 38.3(5)
B4 B3 B9 B12 -101.3(6)
C1 B4 B9 B3 -38.5(4)
B10 B4 B9 B3 -136.5(5)
B5 B4 B9 B3 -100.2(5)
C1 B4 B9 B10 98.0(5)
B5 B4 B9 B10 36.3(4)
B3 B4 B9 B10 136.5(5)
C1 B4 B9 B8 -2.6(7)
B10 B4 B9 B8 -100.6(6)
B5 B4 B9 B8 -64.2(6)
B3 B4 B9 B8 35.9(5)
C1 B4 B9 B12 61.7(6)
B10 B4 B9 B12 -36.3(4)
B5 B4 B9 B12 0.0(6)
B3 B4 B9 B12 100.2(5)
C2 B8 B9 B3 40.5(4)
B7 B8 B9 B3 100.6(5)
B12 B8 B9 B3 137.3(6)
C2 B8 B9 B4 3.8(7)
B3 B8 B9 B4 -36.7(5)
B7 B8 B9 B4 63.9(6)
B12 B8 B9 B4 100.6(6)
C2 B8 B9 B10 -59.4(6)
B3 B8 B9 B10 -99.9(5)
B7 B8 B9 B10 0.7(6)
B12 B8 B9 B10 37.4(5)
C2 B8 B9 B12 -96.8(5)
B3 B8 B9 B12 -137.3(6)
B7 B8 B9 B12 -36.7(4)
C1 B5 B10 B4 -39.1(4)
B11 B5 B10 B4 -137.3(5)
B6 B5 B10 B4 -101.4(5)
C1 B5 B10 B11 98.2(5)
B4 B5 B10 B11 137.3(5)
B6 B5 B10 B11 36.0(5)
C1 B5 B10 B9 -1.9(6)
B4 B5 B10 B9 37.2(5)
B11 B5 B10 B9 -100.1(6)
B6 B5 B10 B9 -64.2(6)
C1 B5 B10 B12 63.0(6)
B4 B5 B10 B12 102.1(6)
B11 B5 B10 B12 -35.2(5)
B6 B5 B10 B12 0.8(7)
C1 B4 B10 B5 38.5(4)
B9 B4 B10 B5 138.8(5)
B3 B4 B10 B5 100.5(5)
C1 B4 B10 B11 -0.4(7)
B9 B4 B10 B11 99.9(6)
B5 B4 B10 B11 -38.9(5)
B3 B4 B10 B11 61.6(6)
C1 B4 B10 B9 -100.3(5)
B5 B4 B10 B9 -138.8(5)
B3 B4 B10 B9 -38.3(4)
C1 B4 B10 B12 -63.1(6)
B9 B4 B10 B12 37.2(5)
B5 B4 B10 B12 -101.6(5)
B3 B4 B10 B12 -1.1(6)
B3 B9 B10 B5 1.4(7)
B4 B9 B10 B5 -37.6(5)
B8 B9 B10 B5 63.8(6)
B12 B9 B10 B5 101.6(5)
B3 B9 B10 B4 39.0(5)
B8 B9 B10 B4 101.4(5)
B12 B9 B10 B4 139.2(5)
B3 B9 B10 B11 -63.4(6)
B4 B9 B10 B11 -102.4(5)
B8 B9 B10 B11 -1.0(6)
B12 B9 B10 B11 36.9(4)
B3 B9 B10 B12 -100.2(5)
B4 B9 B10 B12 -139.2(5)
B8 B9 B10 B12 -37.9(4)
C2 B7 B11 B12 99.7(5)
B8 B7 B11 B12 38.3(5)
B6 B7 B11 B12 139.7(5)
C2 B7 B11 B10 60.9(6)
B12 B7 B11 B10 -38.8(5)
B8 B7 B11 B10 -0.5(6)
B6 B7 B11 B10 100.9(5)
C2 B7 B11 B6 -40.0(4)
B12 B7 B11 B6 -139.7(5)
B8 B7 B11 B6 -101.4(5)
C2 B7 B11 B5 -1.8(7)
B12 B7 B11 B5 -101.5(6)
B8 B7 B11 B5 -63.2(6)
B6 B7 B11 B5 38.2(5)
B5 B10 B11 B12 -140.4(5)
B4 B10 B11 B12 -101.5(6)
B9 B10 B11 B12 -37.8(5)
B5 B10 B11 B7 -101.6(5)
B4 B10 B11 B7 -62.8(7)
B9 B10 B11 B7 0.9(6)
B12 B10 B11 B7 38.8(5)
B5 B10 B11 B6 -36.5(5)
B4 B10 B11 B6 2.3(7)
B9 B10 B11 B6 66.0(6)
B12 B10 B11 B6 103.9(5)
B4 B10 B11 B5 38.9(5)
B9 B10 B11 B5 102.6(5)
B12 B10 B11 B5 140.4(5)
C2 B6 B11 B12 1.8(6)
C1 B6 B11 B12 61.7(6)
B5 B6 B11 B12 100.8(6)
B7 B6 B11 B12 -37.1(5)
C2 B6 B11 B7 38.9(4)
C1 B6 B11 B7 98.8(5)
B5 B6 B11 B7 137.9(5)
C2 B6 B11 B10 -63.2(6)
C1 B6 B11 B10 -3.3(6)
B5 B6 B11 B10 35.8(5)
B7 B6 B11 B10 -102.1(6)
C2 B6 B11 B5 -99.0(5)
C1 B6 B11 B5 -39.1(4)
B7 B6 B11 B5 -137.9(5)
C1 B5 B11 B12 -64.0(6)
B10 B5 B11 B12 36.1(5)
B4 B5 B11 B12 -1.9(6)
B6 B5 B11 B12 -103.4(5)
C1 B5 B11 B7 0.9(7)
B10 B5 B11 B7 101.0(6)
B4 B5 B11 B7 63.0(6)
B6 B5 B11 B7 -38.5(5)
C1 B5 B11 B10 -100.1(5)
B4 B5 B11 B10 -38.0(5)
B6 B5 B11 B10 -139.5(5)
C1 B5 B11 B6 39.4(4)
B10 B5 B11 B6 139.5(5)
B4 B5 B11 B6 101.5(5)
B7 B11 B12 B10 -137.3(5)
B6 B11 B12 B10 -100.0(5)
B5 B11 B12 B10 -35.2(5)
B10 B11 B12 B7 137.3(5)
B6 B11 B12 B7 37.3(4)
B5 B11 B12 B7 102.1(5)
B7 B11 B12 B9 -100.2(5)
B10 B11 B12 B9 37.2(4)
B6 B11 B12 B9 -62.8(6)
B5 B11 B12 B9 1.9(6)
B7 B11 B12 B8 -37.3(4)
B10 B11 B12 B8 100.0(5)
B6 B11 B12 B8 0.0(7)
B5 B11 B12 B8 64.8(6)
B5 B10 B12 B11 36.1(5)
B4 B10 B12 B11 101.2(5)
B9 B10 B12 B11 138.1(5)
B5 B10 B12 B7 -2.1(7)
B4 B10 B12 B7 62.9(6)
B11 B10 B12 B7 -38.3(5)
B9 B10 B12 B7 99.8(5)
B5 B10 B12 B9 -101.9(5)
B4 B10 B12 B9 -36.9(4)
B11 B10 B12 B9 -138.1(5)
B5 B10 B12 B8 -64.8(6)
B4 B10 B12 B8 0.3(6)
B11 B10 B12 B8 -100.9(5)
B9 B10 B12 B8 37.1(5)
C2 B7 B12 B11 -97.3(5)
B8 B7 B12 B11 -137.9(5)
B6 B7 B12 B11 -35.7(5)
C2 B7 B12 B10 -59.0(7)
B11 B7 B12 B10 38.3(5)
B8 B7 B12 B10 -99.6(6)
B6 B7 B12 B10 2.6(7)
C2 B7 B12 B9 3.7(7)
B11 B7 B12 B9 100.9(6)
B8 B7 B12 B9 -36.9(5)
B6 B7 B12 B9 65.3(7)
C2 B7 B12 B8 40.6(5)
B11 B7 B12 B8 137.9(5)
B6 B7 B12 B8 102.2(5)
B3 B9 B12 B11 62.9(6)
B4 B9 B12 B11 -1.2(6)
B10 B9 B12 B11 -37.6(5)
B8 B9 B12 B11 100.4(5)
B3 B9 B12 B10 100.4(5)
B4 B9 B12 B10 36.3(4)
B8 B9 B12 B10 138.0(5)
B3 B9 B12 B7 -0.7(7)
B4 B9 B12 B7 -64.8(6)
B10 B9 B12 B7 -101.1(6)
B8 B9 B12 B7 36.9(5)
B3 B9 B12 B8 -37.6(5)
B4 B9 B12 B8 -101.6(5)
B10 B9 B12 B8 -138.0(5)
C2 B8 B12 B11 -1.8(6)
B3 B8 B12 B11 -62.8(6)
B7 B8 B12 B11 37.7(5)
B9 B8 B12 B11 -100.6(5)
C2 B8 B12 B10 61.8(6)
B3 B8 B12 B10 0.7(7)
B7 B8 B12 B10 101.2(5)
B9 B8 B12 B10 -37.1(5)
C2 B8 B12 B7 -39.5(4)
B3 B8 B12 B7 -100.5(5)
B9 B8 B12 B7 -138.3(5)
C2 B8 B12 B9 98.8(5)
B3 B8 B12 B9 37.8(5)
B7 B8 B12 B9 138.3(5)
B10 B5 C1 C2 -62.0(5)
B4 B5 C1 C2 -101.4(5)
B11 B5 C1 C2 0.5(6)
B6 B5 C1 C2 39.9(4)
B10 B5 C1 B4 39.4(5)
B11 B5 C1 B4 101.9(5)
B6 B5 C1 B4 141.3(5)
B10 B5 C1 B6 -101.9(5)
B4 B5 C1 B6 -141.3(5)
B11 B5 C1 B6 -39.4(4)
B10 B5 C1 B3 1.8(6)
B4 B5 C1 B3 -37.6(5)
B11 B5 C1 B3 64.3(6)
B6 B5 C1 B3 103.7(5)
B10 B5 C1 S1 152.0(4)
B4 B5 C1 S1 112.6(5)
B11 B5 C1 S1 -145.5(4)
B6 B5 C1 S1 -106.1(4)
B10 B4 C1 C2 62.9(5)
B9 B4 C1 C2 0.2(6)
B5 B4 C1 C2 101.5(4)
B3 B4 C1 C2 -38.3(4)
B10 B4 C1 B5 -38.6(5)
B9 B4 C1 B5 -101.3(5)
B3 B4 C1 B5 -139.9(5)
B10 B4 C1 B6 -1.7(6)
B9 B4 C1 B6 -64.4(6)
B5 B4 C1 B6 36.9(5)
B3 B4 C1 B6 -103.0(5)
B10 B4 C1 B3 101.3(5)
B9 B4 C1 B3 38.6(5)
B5 B4 C1 B3 139.9(5)
B10 B4 C1 S1 -150.8(4)
B9 B4 C1 S1 146.5(4)
B5 B4 C1 S1 -112.2(5)
B3 B4 C1 S1 107.9(5)
B11 B6 C1 C2 -95.7(5)
B5 B6 C1 C2 -135.5(4)
B7 B6 C1 C2 -34.0(4)
C2 B6 C1 B5 135.5(4)
B11 B6 C1 B5 39.9(5)
B7 B6 C1 B5 101.5(5)
C2 B6 C1 B4 98.8(5)
B11 B6 C1 B4 3.2(6)
B5 B6 C1 B4 -36.7(5)
B7 B6 C1 B4 64.8(6)
C2 B6 C1 B3 31.7(4)
B11 B6 C1 B3 -64.0(6)
B5 B6 C1 B3 -103.9(5)
B7 B6 C1 B3 -2.4(5)
C2 B6 C1 S1 -110.3(4)
B11 B6 C1 S1 154.0(4)
B5 B6 C1 S1 114.2(5)
B7 B6 C1 S1 -144.3(4)
B8 B3 C1 C2 34.2(4)
B9 B3 C1 C2 98.4(5)
B4 B3 C1 C2 137.0(5)
C2 B3 C1 B5 -99.3(4)
B8 B3 C1 B5 -65.1(6)
B9 B3 C1 B5 -0.9(6)
B4 B3 C1 B5 37.7(5)
C2 B3 C1 B4 -137.0(5)
B8 B3 C1 B4 -102.7(5)
B9 B3 C1 B4 -38.6(5)
C2 B3 C1 B6 -31.9(4)
B8 B3 C1 B6 2.3(6)
B9 B3 C1 B6 66.5(6)
B4 B3 C1 B6 105.1(5)
C2 B3 C1 S1 109.3(4)
B8 B3 C1 S1 143.6(4)
B9 B3 C1 S1 -152.2(4)
B4 B3 C1 S1 -113.7(5)
B5 C1 C2 B7 -1.8(6)
B4 C1 C2 B7 -67.3(5)
B6 C1 C2 B7 39.0(4)
B3 C1 C2 B7 -106.5(5)
S1 C1 C2 B7 145.3(4)
B5 C1 C2 B3 104.8(5)
B4 C1 C2 B3 39.2(4)
B6 C1 C2 B3 145.5(4)
S1 C1 C2 B3 -108.2(4)
B5 C1 C2 B8 67.8(5)
B4 C1 C2 B8 2.3(6)
B6 C1 C2 B8 108.6(5)
B3 C1 C2 B8 -36.9(5)
S1 C1 C2 B8 -145.1(4)
B5 C1 C2 B6 -40.7(4)
B4 C1 C2 B6 -106.2(4)
B3 C1 C2 B6 -145.5(4)
S1 C1 C2 B6 106.3(4)
B5 C1 C2 S2 -151.7(4)
B4 C1 C2 S2 142.8(4)
B6 C1 C2 S2 -110.9(4)
B3 C1 C2 S2 103.6(4)
S1 C1 C2 S2 -4.6(5)
B11 B7 C2 C1 2.2(6)
B12 B7 C2 C1 63.2(6)
B8 B7 C2 C1 105.0(5)
B6 B7 C2 C1 -38.1(4)
B11 B7 C2 B3 -66.7(6)
B12 B7 C2 B3 -5.7(7)
B8 B7 C2 B3 36.1(5)
B6 B7 C2 B3 -107.0(5)
B11 B7 C2 B8 -102.8(6)
B12 B7 C2 B8 -41.8(5)
B6 B7 C2 B8 -143.1(5)
B11 B7 C2 B6 40.3(4)
B12 B7 C2 B6 101.2(5)
B8 B7 C2 B6 143.1(5)
B11 B7 C2 S2 149.9(4)
B12 B7 C2 S2 -149.1(4)
B8 B7 C2 S2 -107.3(5)
B6 B7 C2 S2 109.7(4)
B8 B3 C2 C1 -141.2(5)
B9 B3 C2 C1 -99.3(5)
B4 B3 C2 C1 -37.2(4)
C1 B3 C2 B7 104.6(5)
B8 B3 C2 B7 -36.6(5)
B9 B3 C2 B7 5.3(7)
B4 B3 C2 B7 67.4(6)
C1 B3 C2 B8 141.2(5)
B9 B3 C2 B8 41.9(5)
B4 B3 C2 B8 104.0(6)
C1 B3 C2 B6 33.3(4)
B8 B3 C2 B6 -107.9(5)
B9 B3 C2 B6 -66.0(6)
B4 B3 C2 B6 -3.9(6)
C1 B3 C2 S2 -108.5(4)
B8 B3 C2 S2 110.3(5)
B9 B3 C2 S2 152.2(4)
B4 B3 C2 S2 -145.7(4)
B3 B8 C2 C1 37.0(5)
B7 B8 C2 C1 -105.6(5)
B9 B8 C2 C1 -3.8(6)
B12 B8 C2 C1 -65.4(5)
B3 B8 C2 B7 142.6(5)
B9 B8 C2 B7 101.8(6)
B12 B8 C2 B7 40.2(4)
B7 B8 C2 B3 -142.6(5)
B9 B8 C2 B3 -40.8(5)
B12 B8 C2 B3 -102.4(5)
B3 B8 C2 B6 105.6(5)
B7 B8 C2 B6 -37.0(5)
B9 B8 C2 B6 64.8(6)
B12 B8 C2 B6 3.2(6)
B3 B8 C2 S2 -102.8(4)
B7 B8 C2 S2 114.6(4)
B9 B8 C2 S2 -143.6(4)
B12 B8 C2 S2 154.8(4)
B11 B6 C2 C1 100.0(4)
B5 B6 C2 C1 38.0(4)
B7 B6 C2 C1 140.0(4)
C1 B6 C2 B7 -140.0(4)
B11 B6 C2 B7 -40.0(4)
B5 B6 C2 B7 -102.0(4)
C1 B6 C2 B3 -33.6(4)
B11 B6 C2 B3 66.5(5)
B5 B6 C2 B3 4.5(5)
B7 B6 C2 B3 106.4(5)
C1 B6 C2 B8 -103.2(5)
B11 B6 C2 B8 -3.2(6)
B5 B6 C2 B8 -65.2(5)
B7 B6 C2 B8 36.8(5)
C1 B6 C2 S2 105.7(4)
B11 B6 C2 S2 -154.3(4)
B5 B6 C2 S2 143.7(4)
B7 B6 C2 S2 -114.3(4)
C7 C3 C4 C5 2.1(6)
C8 C3 C4 C5 179.9(5)
Ir1 C3 C4 C5 61.6(3)
C7 C3 C4 C9 171.8(5)
C8 C3 C4 C9 -10.5(10)
Ir1 C3 C4 C9 -128.7(6)
C7 C3 C4 Ir1 -59.5(4)
C8 C3 C4 Ir1 118.3(6)
C3 C4 C5 C6 -1.0(6)
C9 C4 C5 C6 -172.0(5)
Ir1 C4 C5 C6 61.3(4)
C3 C4 C5 C10 175.3(5)
C9 C4 C5 C10 4.2(8)
Ir1 C4 C5 C10 -122.4(5)
C3 C4 C5 Ir1 -62.3(4)
C9 C4 C5 Ir1 126.6(5)
C10 C5 C6 C7 -176.8(5)
C4 C5 C6 C7 -0.6(6)
Ir1 C5 C6 C7 60.1(3)
C10 C5 C6 C11 -0.7(9)
C4 C5 C6 C11 175.5(5)
Ir1 C5 C6 C11 -123.8(6)
C10 C5 C6 Ir1 123.1(5)
C4 C5 C6 Ir1 -60.7(3)
C4 C3 C7 C6 -2.5(6)
C8 C3 C7 C6 179.7(5)
Ir1 C3 C7 C6 -63.0(4)
C4 C3 C7 C12 -174.4(5)
C8 C3 C7 C12 7.8(9)
Ir1 C3 C7 C12 125.1(6)
C4 C3 C7 Ir1 60.5(4)
C8 C3 C7 Ir1 -117.3(5)
C5 C6 C7 C3 1.9(6)
C11 C6 C7 C3 -174.2(5)
Ir1 C6 C7 C3 63.2(4)
C5 C6 C7 C12 173.6(5)
C11 C6 C7 C12 -2.5(9)
Ir1 C6 C7 C12 -125.1(6)
C5 C6 C7 Ir1 -61.3(3)
C11 C6 C7 Ir1 122.6(6)
C3 C4 C9 C19 -6.7(9)
C5 C4 C9 C19 162.1(5)
Ir1 C4 C9 C19 -108.6(5)
N1 C13 C14 C15 169.8(5)
C18 C13 C14 C15 -5.7(7)
N1 C13 C14 S2 -9.2(6)
C18 C13 C14 S2 175.2(4)
C13 C14 C15 C16 3.7(8)
S2 C14 C15 C16 -177.3(5)
C14 C15 C16 C17 0.4(9)
C15 C16 C17 C18 -2.7(9)
C15 C16 C17 N2 174.3(5)
C16 C17 C18 C13 0.6(8)
N2 C17 C18 C13 -176.4(4)
N1 C13 C18 C17 -171.7(5)
C14 C13 C18 C17 3.6(7)
C4 C9 C19 C20 -87.8(8)
C4 C9 C19 C24 97.5(6)
C24 C19 C20 C21 0.6(10)
C9 C19 C20 C21 -174.5(6)
C24 C19 C20 N4 -177.3(6)
C9 C19 C20 N4 7.6(11)
C19 C20 C21 C22 -0.5(11)
N4 C20 C21 C22 177.7(6)
C20 C21 C22 C23 0.6(10)
C21 C22 C23 C24 -0.8(10)
C22 C23 C24 C19 0.8(9)
C22 C23 C24 N3 177.3(6)
C20 C19 C24 C23 -0.7(9)
C9 C19 C24 C23 174.3(6)
C20 C19 C24 N3 -177.2(6)
C9 C19 C24 N3 -2.1(8)
C3 C7 Ir1 N1 64.6(4)
C6 C7 Ir1 N1 -177.3(3)
C12 C7 Ir1 N1 -55.2(6)
C3 C7 Ir1 C4 -36.4(3)
C6 C7 Ir1 C4 81.7(4)
C12 C7 Ir1 C4 -156.2(6)
C3 C7 Ir1 C6 -118.1(5)
C12 C7 Ir1 C6 122.1(7)
C3 C7 Ir1 C5 -80.4(3)
C6 C7 Ir1 C5 37.7(3)
C12 C7 Ir1 C5 159.8(6)
C6 C7 Ir1 C3 118.1(5)
C12 C7 Ir1 C3 -119.8(7)
C3 C7 Ir1 S2 -84.4(6)
C6 C7 Ir1 S2 33.7(6)
C12 C7 Ir1 S2 155.8(4)
C3 C7 Ir1 S1 156.0(3)
C6 C7 Ir1 S1 -85.9(3)
C12 C7 Ir1 S1 36.2(5)
C3 C4 Ir1 N1 -71.1(3)
C5 C4 Ir1 N1 170.7(3)
C9 C4 Ir1 N1 58.0(5)
C3 C4 Ir1 C7 37.4(3)
C5 C4 Ir1 C7 -80.8(4)
C9 C4 Ir1 C7 166.5(6)
C3 C4 Ir1 C6 80.7(3)
C5 C4 Ir1 C6 -37.5(3)
C9 C4 Ir1 C6 -150.2(6)
C3 C4 Ir1 C5 118.2(4)
C9 C4 Ir1 C5 -112.7(6)
C5 C4 Ir1 C3 -118.2(4)
C9 C4 Ir1 C3 129.1(7)
C3 C4 Ir1 S2 -157.4(3)
C5 C4 Ir1 S2 84.3(3)
C9 C4 Ir1 S2 -28.4(5)
C3 C4 Ir1 S1 73.1(5)
C5 C4 Ir1 S1 -45.1(5)
C9 C4 Ir1 S1 -157.8(3)
C5 C6 Ir1 N1 122.8(4)
C7 C6 Ir1 N1 5.5(6)
C11 C6 Ir1 N1 -115.2(6)
C5 C6 Ir1 C7 117.3(5)
C11 C6 Ir1 C7 -120.8(7)
C5 C6 Ir1 C4 38.5(3)
C7 C6 Ir1 C4 -78.7(3)
C11 C6 Ir1 C4 160.5(6)
C7 C6 Ir1 C5 -117.3(5)
C11 C6 Ir1 C5 122.0(7)
C5 C6 Ir1 C3 80.0(3)
C7 C6 Ir1 C3 -37.3(3)
C11 C6 Ir1 C3 -158.1(6)
C5 C6 Ir1 S2 -49.7(4)
C7 C6 Ir1 S2 -167.0(3)
C11 C6 Ir1 S2 72.3(6)
C5 C6 Ir1 S1 -144.2(3)
C7 C6 Ir1 S1 98.5(3)
C11 C6 Ir1 S1 -22.3(6)
C6 C5 Ir1 N1 -134.2(4)
C10 C5 Ir1 N1 103.5(5)
C4 C5 Ir1 N1 -16.8(5)
C6 C5 Ir1 C7 -38.2(3)
C10 C5 Ir1 C7 -160.5(5)
C4 C5 Ir1 C7 79.1(3)
C6 C5 Ir1 C4 -117.3(5)
C10 C5 Ir1 C4 120.4(6)
C10 C5 Ir1 C6 -122.3(6)
C4 C5 Ir1 C6 117.3(5)
C6 C5 Ir1 C3 -81.0(3)
C10 C5 Ir1 C3 156.7(5)
C4 C5 Ir1 C3 36.3(3)
C6 C5 Ir1 S2 140.4(3)
C10 C5 Ir1 S2 18.1(5)
C4 C5 Ir1 S2 -102.2(3)
C6 C5 Ir1 S1 44.6(4)
C10 C5 Ir1 S1 -77.7(5)
C4 C5 Ir1 S1 161.9(2)
C4 C3 Ir1 N1 116.8(3)
C7 C3 Ir1 N1 -124.5(4)
C8 C3 Ir1 N1 -5.5(5)
C4 C3 Ir1 C7 -118.6(5)
C8 C3 Ir1 C7 119.0(6)
C7 C3 Ir1 C4 118.6(5)
C8 C3 Ir1 C4 -122.3(6)
C4 C3 Ir1 C6 -80.9(3)
C7 C3 Ir1 C6 37.7(4)
C8 C3 Ir1 C6 156.8(5)
C4 C3 Ir1 C5 -38.3(3)
C7 C3 Ir1 C5 80.3(4)
C8 C3 Ir1 C5 -160.6(5)
C4 C3 Ir1 S2 32.5(4)
C7 C3 Ir1 S2 151.2(3)
C8 C3 Ir1 S2 -89.8(5)
C4 C3 Ir1 S1 -151.8(3)
C7 C3 Ir1 S1 -33.1(4)
C8 C3 Ir1 S1 85.9(5)
C14 C13 N1 Ir1 -1.1(6)
C18 C13 N1 Ir1 174.2(4)
C7 Ir1 N1 C13 -162.4(4)
C4 Ir1 N1 C13 -93.0(4)
C6 Ir1 N1 C13 -166.2(4)
C5 Ir1 N1 C13 -81.7(5)
C3 Ir1 N1 C13 -128.1(4)
S2 Ir1 N1 C13 7.5(4)
S1 Ir1 N1 C13 99.3(4)
C18 C17 N2 O2 -170.9(5)
C16 C17 N2 O2 11.9(7)
C18 C17 N2 O1 -0.6(7)
C16 C17 N2 O1 -177.8(5)
C19 C20 N4 O3 -150.4(7)
C21 C20 N4 O3 31.4(9)
C19 C20 N4 O4 32.1(10)
C21 C20 N4 O4 -146.0(6)
C25 C26 O5 C27 -175.1(5)
C28 C27 O5 C26 -177.9(5)
C2 C1 S1 Ir1 12.5(4)
B5 C1 S1 Ir1 154.8(4)
B4 C1 S1 Ir1 -130.2(4)
B6 C1 S1 Ir1 82.1(4)
B3 C1 S1 Ir1 -57.0(4)
N1 Ir1 S1 C1 -95.1(2)
C7 Ir1 S1 C1 150.2(2)
C4 Ir1 S1 C1 118.3(4)
C6 Ir1 S1 C1 111.3(2)
C5 Ir1 S1 C1 85.5(2)
C3 Ir1 S1 C1 170.2(3)
S2 Ir1 S1 C1 -12.75(18)
C15 C14 S2 C2 84.2(5)
C13 C14 S2 C2 -96.7(4)
C15 C14 S2 Ir1 -166.2(4)
C13 C14 S2 Ir1 12.8(4)
C1 C2 S2 C14 98.7(4)
B7 C2 S2 C14 -48.2(5)
B3 C2 S2 C14 167.9(4)
B8 C2 S2 C14 -122.8(4)
B6 C2 S2 C14 27.9(4)
C1 C2 S2 Ir1 -6.2(4)
B7 C2 S2 Ir1 -153.1(4)
B3 C2 S2 Ir1 63.0(4)
B8 C2 S2 Ir1 132.3(4)
B6 C2 S2 Ir1 -76.9(4)
N1 Ir1 S2 C14 -9.7(2)
C7 Ir1 S2 C14 142.2(5)
C4 Ir1 S2 C14 99.2(2)
C6 Ir1 S2 C14 167.0(2)
C5 Ir1 S2 C14 138.6(2)
C3 Ir1 S2 C14 79.7(3)
S1 Ir1 S2 C14 -97.15(17)
N1 Ir1 S2 C2 98.2(2)
C7 Ir1 S2 C2 -109.9(5)
C4 Ir1 S2 C2 -152.9(2)
C6 Ir1 S2 C2 -85.1(3)
C5 Ir1 S2 C2 -113.5(2)
C3 Ir1 S2 C2 -172.4(3)
S1 Ir1 S2 C2 10.76(18)
